data_7208465
loop_
_publ_author_name
'Kan, Wei-Qiu'
'Yang, Jin'
'Liu, Ying-Ying'
'Ma, Jian-Fang'

_publ_section_title
;
 A series of coordination polymers based on a multidentate N-donor ligand
 and different polycarboxylate anions: syntheses, structures and
 photoluminescent properties
;
_journal_issue 19
_journal_name_full CrystEngComm
_journal_page_first 6271
_journal_paper_doi 10.1039/c2ce25388g
_journal_volume 14
_journal_year 2012
_chemical_formula_moiety 'C66 H56 Cd5 N16 Na2 O34'
_chemical_formula_sum 'C66 H56 Cd5 N16 Na2 O34'
_chemical_formula_weight 2225.25
_chemical_name_systematic
;
?
;
_space_group_IT_number 2
_symmetry_cell_setting triclinic
_symmetry_space_group_name_Hall '-P 1'
_symmetry_space_group_name_H-M 'P -1'
_atom_sites_solution_hydrogens geom
_atom_sites_solution_primary direct
_atom_sites_solution_secondary difmap
_audit_creation_method SHELXL-97
_cell_angle_alpha 94.647(2)
_cell_angle_beta 110.543(3)
_cell_angle_gamma 92.245(3)
_cell_formula_units_Z 1
_cell_length_a 11.2255(4)
_cell_length_b 11.5675(3)
_cell_length_c 15.6687(4)
_cell_measurement_reflns_used 8009
_cell_measurement_temperature 293(2)
_cell_measurement_theta_max 29.1853
_cell_measurement_theta_min 3.1444
_cell_volume 1893.96(10)
_computing_cell_refinement CrysAlis
_computing_data_collection 'CrysAlis (Oxford Diffraction, 2006)'
_computing_data_reduction CrysAlis
_computing_structure_refinement 'SHELXL-97 (Sheldrick, 2008)'
_computing_structure_solution 'SHELXL-97 (Sheldrick, 2008)'
_diffrn_ambient_temperature 293(2)
_diffrn_detector_area_resol_mean 10.0
_diffrn_measured_fraction_theta_full 0.996
_diffrn_measured_fraction_theta_max 0.996
_diffrn_measurement_device_type 'Oxford Diffraction Gemini R Ultra'
_diffrn_measurement_method '\w scan'
_diffrn_radiation_monochromator graphite
_diffrn_radiation_source 'fine-focus sealed tube'
_diffrn_radiation_type MoK\a
_diffrn_radiation_wavelength 0.71069
_diffrn_reflns_av_R_equivalents 0.0177
_diffrn_reflns_av_sigmaI/netI 0.0315
_diffrn_reflns_limit_h_max 13
_diffrn_reflns_limit_h_min -11
_diffrn_reflns_limit_k_max 13
_diffrn_reflns_limit_k_min -11
_diffrn_reflns_limit_l_max 14
_diffrn_reflns_limit_l_min -18
_diffrn_reflns_number 12105
_diffrn_reflns_theta_full 25.00
_diffrn_reflns_theta_max 25.35
_diffrn_reflns_theta_min 3.15
_exptl_absorpt_coefficient_mu 1.497
_exptl_absorpt_correction_T_max 1.00000
_exptl_absorpt_correction_T_min 0.95613
_exptl_absorpt_correction_type multi-scan
_exptl_absorpt_process_details
;
CrysAlis (Oxford Diffraction, 2006)
;
_exptl_crystal_colour colorless
_exptl_crystal_density_diffrn 1.951
_exptl_crystal_density_method 'not measured'
_exptl_crystal_description block
_exptl_crystal_F_000 1098
_exptl_crystal_size_max 0.25
_exptl_crystal_size_mid 0.23
_exptl_crystal_size_min 0.20
_refine_diff_density_max 0.713
_refine_diff_density_min -0.509
_refine_diff_density_rms 0.088
_refine_ls_extinction_method none
_refine_ls_goodness_of_fit_ref 1.041
_refine_ls_hydrogen_treatment constr
_refine_ls_matrix_type full
_refine_ls_number_parameters 601
_refine_ls_number_reflns 6897
_refine_ls_number_restraints 36
_refine_ls_restrained_S_all 1.046
_refine_ls_R_factor_all 0.0346
_refine_ls_R_factor_gt 0.0298
_refine_ls_shift/su_max 0.001
_refine_ls_shift/su_mean 0.000
_refine_ls_structure_factor_coef Fsqd
_refine_ls_weighting_details 'calc w=1/[\s^2^(Fo^2^)+(0.0391P)^2^+2.4743P] where P=(Fo^2^+2Fc^2^)/3'
_refine_ls_weighting_scheme calc
_refine_ls_wR_factor_gt 0.0781
_refine_ls_wR_factor_ref 0.0820
_reflns_number_gt 6156
_reflns_number_total 6897
_reflns_threshold_expression >2\s(I)
_cod_data_source_file c2ce25388g.txt
_cod_data_source_block compound-4
_cod_original_sg_symbol_H-M p-1
_cod_database_code 7208465

loop_
_symmetry_equiv_pos_as_xyz
'x, y, z'
'-x, -y, -z'

loop_
_atom_site_label
_atom_site_type_symbol
_atom_site_fract_x
_atom_site_fract_y
_atom_site_fract_z
_atom_site_U_iso_or_equiv
_atom_site_adp_type
_atom_site_occupancy
_atom_site_symmetry_multiplicity
_atom_site_calc_flag
_atom_site_refinement_flags
Cd1 Cd 0.0000 -0.5000 0.5000 0.02951(10) Uani 1 2 d S
Cd2 Cd 0.76643(2) -0.00224(2) 0.482409(16) 0.02533(8) Uani 1 1 d .
Cd3 Cd 0.64380(2) 0.15250(2) 0.262856(17) 0.03133(9) Uani 1 1 d .
Na1 Na 0.59215(14) 0.06479(14) 0.61893(11) 0.0389(4) Uani 1 1 d .
C1 C 0.0844(4) -0.3650(4) 0.3523(3) 0.0373(9) Uani 1 1 d .
H1 H 0.1498 -0.3313 0.4045 0.045 Uiso 1 1 calc R
C2 C 0.0835(4) -0.3386(4) 0.2676(3) 0.0379(9) Uani 1 1 d .
H2 H 0.1482 -0.2897 0.2630 0.045 Uiso 1 1 calc R
C3 C -0.0147(4) -0.3860(3) 0.1903(2) 0.0310(8) Uani 1 1 d .
C4 C -0.1082(4) -0.4577(4) 0.2003(3) 0.0486(11) Uani 1 1 d .
H4 H -0.1765 -0.4901 0.1493 0.058 Uiso 1 1 calc R
C5 C -0.0988(5) -0.4809(4) 0.2876(3) 0.0534(12) Uani 1 1 d .
H5 H -0.1621 -0.5301 0.2939 0.064 Uiso 1 1 calc R
C6 C -0.0196(4) -0.3651(3) 0.0970(3) 0.0323(8) Uani 1 1 d .
C7 C 0.0317(4) -0.3221(4) -0.0133(3) 0.0356(9) Uani 1 1 d .
C8 C 0.1055(4) -0.2834(4) -0.0692(3) 0.0377(9) Uani 1 1 d .
C9 C 0.0490(4) -0.2425(4) -0.1541(3) 0.0408(10) Uani 1 1 d .
H9 H -0.0385 -0.2353 -0.1776 0.049 Uiso 1 1 calc R
C10 C 0.1238(4) -0.2131(4) -0.2027(3) 0.0386(9) Uani 1 1 d .
H10 H 0.0844 -0.1887 -0.2605 0.046 Uiso 1 1 calc R
C11 C 0.3045(4) -0.2535(5) -0.0891(3) 0.0589(14) Uani 1 1 d .
H11 H 0.3928 -0.2554 -0.0657 0.071 Uiso 1 1 calc R
C12 C 0.2359(4) -0.2880(5) -0.0369(3) 0.0597(14) Uani 1 1 d .
H12 H 0.2774 -0.3142 0.0199 0.072 Uiso 1 1 calc R
C13 C -0.1846(4) -0.3941(4) -0.1369(3) 0.0446(10) Uani 1 1 d .
H13A H -0.2301 -0.4684 -0.1405 0.053 Uiso 1 1 calc R
H13B H -0.1427 -0.3999 -0.1815 0.053 Uiso 1 1 calc R
C14 C -0.3388(4) -0.1394(4) -0.1846(3) 0.0491(11) Uani 1 1 d .
H14 H -0.3424 -0.0610 -0.1937 0.059 Uiso 1 1 calc R
C15 C -0.4000(4) -0.3110(4) -0.1754(3) 0.0431(10) Uani 1 1 d .
H15 H -0.4481 -0.3783 -0.1756 0.052 Uiso 1 1 calc R
C16 C 0.4944(4) -0.4808(3) 0.6162(2) 0.0304(8) Uani 1 1 d .
H16 H 0.4562 -0.5473 0.6281 0.036 Uiso 1 1 calc R
C17 C 0.6190(4) -0.4794(3) 0.6196(3) 0.0330(8) Uani 1 1 d .
H17 H 0.6659 -0.5436 0.6367 0.040 Uiso 1 1 calc R
C18 C 0.6740(3) -0.3830(3) 0.5977(2) 0.0297(8) Uani 1 1 d .
H18 H 0.7576 -0.3830 0.5993 0.036 Uiso 1 1 calc R
C19 C 0.6054(3) -0.2856(3) 0.5731(2) 0.0234(7) Uani 1 1 d .
C20 C 0.4820(3) -0.2835(3) 0.5754(2) 0.0230(7) Uani 1 1 d .
C21 C 0.4258(3) -0.3829(3) 0.5949(2) 0.0247(7) Uani 1 1 d .
C22 C 0.2902(3) -0.3880(3) 0.5924(2) 0.0268(8) Uani 1 1 d .
C23 C 0.4078(3) -0.1769(3) 0.5567(2) 0.0256(7) Uani 1 1 d .
C24 C 0.6640(3) -0.1881(3) 0.5396(2) 0.0259(7) Uani 1 1 d .
C25 C 1.0865(4) -0.0431(3) 0.3241(3) 0.0313(8) Uani 1 1 d .
C26 C 0.8222(3) -0.0399(3) 0.3250(2) 0.0306(8) Uani 1 1 d .
C27 C 0.6075(4) -0.0991(4) 0.1492(3) 0.0479(11) Uani 1 1 d .
C28 C 0.7445(4) -0.0849(4) 0.1533(3) 0.0388(9) Uani 1 1 d .
C29 C 0.7676(4) -0.0959(4) 0.0721(3) 0.0509(12) Uani 1 1 d .
H29 H 0.6996 -0.1126 0.0170 0.061 Uiso 1 1 calc R
C30 C 0.8901(4) -0.0824(4) 0.0716(3) 0.0498(11) Uani 1 1 d .
H30 H 0.9039 -0.0847 0.0164 0.060 Uiso 1 1 calc R
C31 C 0.9915(4) -0.0657(4) 0.1532(3) 0.0407(10) Uani 1 1 d .
H31 H 1.0741 -0.0598 0.1526 0.049 Uiso 1 1 calc R
C32 C 0.9725(3) -0.0574(3) 0.2367(2) 0.0297(8) Uani 1 1 d .
C33 C 0.8476(3) -0.0632(3) 0.2371(2) 0.0293(8) Uani 1 1 d .
N1 N -0.0045(3) -0.4367(3) 0.3624(2) 0.0364(7) Uani 1 1 d .
N2 N 0.0794(3) -0.3224(3) 0.0768(2) 0.0344(7) Uani 1 1 d .
N3 N -0.1243(3) -0.3947(3) 0.0258(2) 0.0407(8) Uani 1 1 d .
N4 N -0.0899(3) -0.3665(3) -0.0454(2) 0.0400(8) Uani 1 1 d .
N5 N 0.2500(3) -0.2175(3) -0.1717(2) 0.0393(8) Uani 1 1 d .
N6 N -0.2743(3) -0.3033(3) -0.1574(2) 0.0394(8) Uani 1 1 d .
N7 N -0.2334(3) -0.1930(3) -0.1632(3) 0.0472(9) Uani 1 1 d .
N8 N -0.4445(3) -0.2115(3) -0.1925(2) 0.0421(8) Uani 1 1 d .
O1 O 0.2201(2) -0.4774(2) 0.55307(18) 0.0349(6) Uani 1 1 d .
O2 O 0.2540(2) -0.3026(2) 0.62990(19) 0.0367(6) Uani 1 1 d .
O3 O 0.3222(2) -0.1736(2) 0.48052(18) 0.0349(6) Uani 1 1 d .
O4 O 0.4310(3) -0.0959(2) 0.62178(17) 0.0316(6) Uani 1 1 d .
O5 O 0.5971(2) -0.1038(2) 0.50929(17) 0.0300(6) Uani 1 1 d .
O6 O 0.7745(3) -0.1918(2) 0.5409(2) 0.0394(7) Uani 1 1 d .
O7 O 0.7935(3) -0.1211(3) 0.36292(19) 0.0447(7) Uani 1 1 d .
O8 O 0.8225(2) 0.0655(2) 0.35513(16) 0.0314(6) Uani 1 1 d .
O9 O 0.5708(3) -0.0268(3) 0.1978(2) 0.0489(7) Uani 1 1 d .
O10 O 0.5391(3) -0.1809(4) 0.0989(3) 0.0820(13) Uani 1 1 d .
O11 O 1.0630(2) -0.0451(2) 0.39689(17) 0.0373(6) Uani 1 1 d .
O12 O 1.1942(3) -0.0316(3) 0.31940(19) 0.0432(7) Uani 1 1 d .
O1W O 0.0153(3) -0.6892(3) 0.4432(2) 0.0536(8) Uani 1 1 d .
O2W O 0.6828(6) -0.3341(4) 0.3229(4) 0.1192(19) Uani 1 1 d .
O3WA O 0.446(2) -0.1820(18) 0.2741(15) 0.066(5) Uani 0.25 1 d PU
O3W O 0.463(2) -0.2221(19) 0.3070(15) 0.086(7) Uani 0.25 1 d PU
O3WB O 0.3785(17) -0.1598(13) 0.2329(11) 0.048(3) Uani 0.25 1 d PU
O3WC O 0.3118(16) -0.1433(13) 0.1576(19) 0.098(7) Uani 0.25 1 d P
O4W O 0.5664(13) -0.4812(10) 0.1683(8) 0.126(4) Uani 0.50 1 d PU
O4WA O 0.4644(17) -0.4344(13) 0.1488(11) 0.065(4) Uani 0.25 1 d PU
O4WB O 0.382(2) -0.3990(16) 0.1718(13) 0.098(6) Uani 0.25 1 d PU
O5W O 0.6031(6) -0.3765(5) 0.0253(4) 0.1196(18) Uani 1 1 d .

loop_
_atom_site_aniso_label
_atom_site_aniso_U_11
_atom_site_aniso_U_22
_atom_site_aniso_U_33
_atom_site_aniso_U_23
_atom_site_aniso_U_13
_atom_site_aniso_U_12
Cd1 0.0247(2) 0.0438(2) 0.02481(19) 0.01104(15) 0.01261(15) 0.00698(16)
Cd2 0.02000(14) 0.03197(15) 0.02691(14) 0.00920(10) 0.01036(11) 0.00415(11)
Cd3 0.02116(15) 0.04827(18) 0.02787(15) 0.01074(11) 0.01102(11) 0.00561(12)
Na1 0.0280(8) 0.0464(9) 0.0446(9) 0.0102(7) 0.0142(7) 0.0059(7)
C1 0.036(2) 0.045(2) 0.030(2) 0.0096(16) 0.0088(17) -0.0029(18)
C2 0.037(2) 0.042(2) 0.037(2) 0.0115(17) 0.0157(18) -0.0043(18)
C3 0.036(2) 0.035(2) 0.0294(19) 0.0095(15) 0.0177(17) 0.0076(17)
C4 0.049(3) 0.067(3) 0.026(2) 0.0089(19) 0.0105(19) -0.016(2)
C5 0.049(3) 0.078(3) 0.035(2) 0.013(2) 0.018(2) -0.020(2)
C6 0.034(2) 0.037(2) 0.031(2) 0.0127(15) 0.0154(17) 0.0068(17)
C7 0.032(2) 0.048(2) 0.033(2) 0.0190(17) 0.0166(17) 0.0117(18)
C8 0.037(2) 0.051(2) 0.034(2) 0.0162(17) 0.0208(18) 0.0095(19)
C9 0.029(2) 0.062(3) 0.040(2) 0.0232(19) 0.0178(18) 0.017(2)
C10 0.037(2) 0.055(3) 0.031(2) 0.0181(18) 0.0184(18) 0.0120(19)
C11 0.030(2) 0.110(4) 0.040(3) 0.032(3) 0.011(2) 0.006(3)
C12 0.037(3) 0.108(4) 0.037(2) 0.034(3) 0.011(2) 0.007(3)
C13 0.046(3) 0.051(3) 0.037(2) 0.0084(18) 0.0133(19) 0.012(2)
C14 0.039(3) 0.053(3) 0.052(3) 0.009(2) 0.011(2) 0.011(2)
C15 0.033(2) 0.053(3) 0.041(2) 0.0114(19) 0.0097(18) 0.000(2)
C16 0.031(2) 0.0289(19) 0.036(2) 0.0144(15) 0.0151(16) 0.0034(16)
C17 0.032(2) 0.0288(19) 0.042(2) 0.0112(16) 0.0154(17) 0.0120(16)
C18 0.0215(19) 0.034(2) 0.035(2) 0.0057(15) 0.0106(15) 0.0072(15)
C19 0.0217(18) 0.0257(17) 0.0247(17) 0.0024(13) 0.0104(14) 0.0043(14)
C20 0.0204(17) 0.0292(18) 0.0206(16) 0.0054(13) 0.0079(13) 0.0047(14)
C21 0.0232(18) 0.0267(18) 0.0259(17) 0.0053(13) 0.0102(14) 0.0026(14)
C22 0.0255(19) 0.033(2) 0.0263(18) 0.0151(15) 0.0113(15) 0.0036(16)
C23 0.0181(18) 0.0290(19) 0.038(2) 0.0130(15) 0.0181(16) 0.0032(14)
C24 0.0252(19) 0.0283(18) 0.0278(18) 0.0040(14) 0.0137(15) 0.0025(15)
C25 0.024(2) 0.035(2) 0.035(2) 0.0069(15) 0.0090(16) 0.0087(16)
C26 0.0192(18) 0.046(2) 0.0263(18) 0.0060(16) 0.0071(15) 0.0066(16)
C27 0.027(2) 0.071(3) 0.038(2) -0.004(2) 0.0049(19) -0.002(2)
C28 0.031(2) 0.049(2) 0.033(2) -0.0046(17) 0.0095(17) 0.0054(18)
C29 0.041(3) 0.079(3) 0.025(2) -0.007(2) 0.0048(18) 0.005(2)
C30 0.047(3) 0.075(3) 0.029(2) -0.005(2) 0.017(2) 0.009(2)
C31 0.036(2) 0.054(3) 0.037(2) 0.0005(18) 0.0196(18) 0.0112(19)
C32 0.026(2) 0.032(2) 0.0313(19) 0.0032(15) 0.0101(16) 0.0066(15)
C33 0.0246(19) 0.036(2) 0.0268(18) 0.0002(14) 0.0085(15) 0.0033(15)
N1 0.0368(19) 0.047(2) 0.0270(16) 0.0083(14) 0.0125(14) -0.0025(15)
N2 0.0333(18) 0.0442(19) 0.0322(17) 0.0134(14) 0.0171(14) 0.0082(15)
N3 0.037(2) 0.058(2) 0.0333(18) 0.0140(15) 0.0182(16) 0.0072(17)
N4 0.038(2) 0.060(2) 0.0291(17) 0.0155(15) 0.0168(15) 0.0099(17)
N5 0.0316(19) 0.059(2) 0.0322(17) 0.0142(15) 0.0156(15) 0.0040(16)
N6 0.036(2) 0.047(2) 0.0357(18) 0.0115(14) 0.0111(15) 0.0082(16)
N7 0.033(2) 0.052(2) 0.057(2) 0.0137(17) 0.0150(17) 0.0079(17)
N8 0.0238(18) 0.061(2) 0.0405(19) 0.0153(16) 0.0077(15) 0.0092(17)
O1 0.0245(14) 0.0363(15) 0.0445(15) 0.0033(12) 0.0135(12) -0.0035(12)
O2 0.0249(14) 0.0393(15) 0.0505(16) 0.0017(12) 0.0198(13) 0.0014(12)
O3 0.0215(14) 0.0409(15) 0.0418(15) 0.0170(12) 0.0072(12) 0.0079(11)
O4 0.0381(16) 0.0288(13) 0.0384(14) 0.0070(11) 0.0255(12) 0.0066(11)
O5 0.0257(14) 0.0326(14) 0.0364(14) 0.0136(11) 0.0142(11) 0.0053(11)
O6 0.0283(15) 0.0391(15) 0.0637(19) 0.0155(13) 0.0295(14) 0.0084(12)
O7 0.0461(18) 0.0514(18) 0.0421(16) 0.0112(13) 0.0220(14) -0.0033(14)
O8 0.0270(14) 0.0419(15) 0.0268(13) 0.0035(11) 0.0106(11) 0.0110(11)
O9 0.0300(16) 0.063(2) 0.0528(18) -0.0083(15) 0.0174(14) -0.0026(14)
O10 0.043(2) 0.104(3) 0.080(3) -0.044(2) 0.0123(19) -0.023(2)
O11 0.0258(14) 0.0557(17) 0.0282(14) 0.0062(12) 0.0061(11) 0.0066(12)
O12 0.0246(15) 0.0618(19) 0.0440(16) 0.0101(13) 0.0113(12) 0.0107(13)
O1W 0.0321(17) 0.0477(18) 0.075(2) -0.0069(15) 0.0144(15) 0.0075(14)
O2W 0.136(5) 0.077(3) 0.147(5) 0.019(3) 0.054(4) -0.023(3)
O3WA 0.083(9) 0.070(9) 0.061(9) -0.006(7) 0.046(7) 0.010(7)
O3W 0.108(11) 0.075(10) 0.075(10) -0.011(7) 0.035(8) 0.023(8)
O3WB 0.045(7) 0.065(7) 0.042(6) -0.001(5) 0.027(5) 0.010(6)
O3WC 0.044(9) 0.057(9) 0.21(2) -0.045(12) 0.076(13) -0.018(8)
O4W 0.138(8) 0.120(7) 0.121(7) -0.001(6) 0.058(6) -0.056(6)
O4WA 0.057(7) 0.056(7) 0.081(8) 0.027(6) 0.020(6) -0.010(6)
O4WB 0.119(10) 0.074(8) 0.085(9) 0.034(7) 0.012(7) -0.003(8)
O5W 0.111(4) 0.135(5) 0.108(4) 0.008(3) 0.035(3) 0.007(4)

loop_
_atom_type_symbol
_atom_type_description
_atom_type_scat_dispersion_real
_atom_type_scat_dispersion_imag
_atom_type_scat_source
C C 0.0033 0.0016 'International Tables Vol C Tables 4.2.6.8 and 6.1.1.4'
H H 0.0000 0.0000 'International Tables Vol C Tables 4.2.6.8 and 6.1.1.4'
N N 0.0061 0.0033 'International Tables Vol C Tables 4.2.6.8 and 6.1.1.4'
O O 0.0106 0.0060 'International Tables Vol C Tables 4.2.6.8 and 6.1.1.4'
Cd Cd -0.8075 1.2024 'International Tables Vol C Tables 4.2.6.8 and 6.1.1.4'
Na Na 0.0362 0.0249 'International Tables Vol C Tables 4.2.6.8 and 6.1.1.4'

loop_
_geom_angle_atom_site_label_1
_geom_angle_atom_site_label_2
_geom_angle_atom_site_label_3
_geom_angle
_geom_angle_site_symmetry_1
_geom_angle_site_symmetry_3
O1 Cd1 O1 180.000(1) 2_546 .
O1 Cd1 N1 90.90(11) 2_546 .
O1 Cd1 N1 89.10(11) . .
O1 Cd1 N1 89.10(11) 2_546 2_546
O1 Cd1 N1 90.90(11) . 2_546
N1 Cd1 N1 180.000(1) . 2_546
O1 Cd1 O1W 87.77(10) 2_546 2_546
O1 Cd1 O1W 92.23(10) . 2_546
N1 Cd1 O1W 90.86(12) . 2_546
N1 Cd1 O1W 89.14(12) 2_546 2_546
O1 Cd1 O1W 92.23(10) 2_546 .
O1 Cd1 O1W 87.77(10) . .
N1 Cd1 O1W 89.14(12) . .
N1 Cd1 O1W 90.86(12) 2_546 .
O1W Cd1 O1W 180.000(1) 2_546 .
O11 Cd2 O7 116.29(10) 2_756 .
O11 Cd2 O5 115.38(9) 2_756 .
O7 Cd2 O5 103.12(9) . .
O11 Cd2 O3 88.83(9) 2_756 2_656
O7 Cd2 O3 144.37(9) . 2_656
O5 Cd2 O3 86.27(8) . 2_656
O11 Cd2 O6 84.73(10) 2_756 .
O7 Cd2 O6 79.01(9) . .
O5 Cd2 O6 54.14(8) . .
O3 Cd2 O6 130.93(8) 2_656 .
O11 Cd2 O8 104.20(9) 2_756 .
O7 Cd2 O8 54.07(9) . .
O5 Cd2 O8 140.35(8) . .
O3 Cd2 O8 97.16(8) 2_656 .
O6 Cd2 O8 131.58(8) . .
O11 Cd2 O4 138.75(9) 2_756 2_656
O7 Cd2 O4 95.65(9) . 2_656
O5 Cd2 O4 78.66(8) . 2_656
O3 Cd2 O4 52.01(8) 2_656 2_656
O6 Cd2 O4 128.82(9) . 2_656
O8 Cd2 O4 72.97(8) . 2_656
O11 Cd2 C24 100.06(10) 2_756 .
O7 Cd2 C24 91.63(10) . .
O5 Cd2 C24 27.50(9) . .
O3 Cd2 C24 109.30(9) 2_656 .
O6 Cd2 C24 26.66(9) . .
O8 Cd2 C24 144.24(9) . .
O4 Cd2 C24 104.64(9) 2_656 .
O11 Cd2 C26 112.16(10) 2_756 .
O7 Cd2 C26 26.64(10) . .
O5 Cd2 C26 124.21(10) . .
O3 Cd2 C26 122.42(10) 2_656 .
O6 Cd2 C26 104.85(10) . .
O8 Cd2 C26 27.45(10) . .
O4 Cd2 C26 84.52(9) 2_656 .
C24 Cd2 C26 117.87(11) . .
O11 Cd2 Na1 87.29(7) 2_756 .
O7 Cd2 Na1 149.45(8) . .
O5 Cd2 Na1 46.91(7) . .
O3 Cd2 Na1 46.52(6) 2_656 .
O6 Cd2 Na1 84.55(6) . .
O8 Cd2 Na1 142.29(6) . .
O4 Cd2 Na1 74.96(6) 2_656 .
C24 Cd2 Na1 63.89(7) . .
C26 Cd2 Na1 158.80(8) . .
O11 Cd2 Na1 148.60(7) 2_756 2_656
O7 Cd2 Na1 91.45(8) . 2_656
O5 Cd2 Na1 38.86(6) . 2_656
O3 Cd2 Na1 74.37(7) 2_656 2_656
O6 Cd2 Na1 86.65(7) . 2_656
O8 Cd2 Na1 104.09(6) . 2_656
O4 Cd2 Na1 42.31(6) 2_656 2_656
C24 Cd2 Na1 62.67(8) . 2_656
C26 Cd2 Na1 99.23(8) . 2_656
Na1 Cd2 Na1 61.83(4) . 2_656
O9 Cd3 O2 161.06(11) . 2_656
O9 Cd3 N8 88.45(12) . 2
O2 Cd3 N8 104.38(12) 2_656 2
O9 Cd3 N5 102.61(12) . 2_655
O2 Cd3 N5 88.58(11) 2_656 2_655
N8 Cd3 N5 101.63(12) 2 2_655
O9 Cd3 O8 85.69(10) . .
O2 Cd3 O8 78.50(9) 2_656 .
N8 Cd3 O8 165.47(11) 2 .
N5 Cd3 O8 92.62(10) 2_655 .
O9 Cd3 O4 83.66(10) . 2_656
O2 Cd3 O4 83.33(9) 2_656 2_656
N8 Cd3 O4 86.36(11) 2 2_656
N5 Cd3 O4 169.85(11) 2_655 2_656
O8 Cd3 O4 79.79(9) . 2_656
O3WA Na1 O3W 17.7(6) 2_656 2_656
O3WA Na1 O12 105.5(7) 2_656 2_756
O3W Na1 O12 113.4(6) 2_656 2_756
O3WA Na1 O3WB 21.3(6) 2_656 2_656
O3W Na1 O3WB 36.6(6) 2_656 2_656
O12 Na1 O3WB 85.5(4) 2_756 2_656
O3WA Na1 O5 96.5(7) 2_656 2_656
O3W Na1 O5 83.4(6) 2_656 2_656
O12 Na1 O5 151.61(11) 2_756 2_656
O3WB Na1 O5 117.7(4) 2_656 2_656
O3WA Na1 O3 112.6(5) 2_656 2_656
O3W Na1 O3 97.7(6) 2_656 2_656
O12 Na1 O3 79.50(10) 2_756 2_656
O3WB Na1 O3 116.7(4) 2_656 2_656
O5 Na1 O3 75.54(9) 2_656 2_656
O3WA Na1 O5 164.9(5) 2_656 .
O3W Na1 O5 165.6(6) 2_656 .
O12 Na1 O5 80.73(10) 2_756 .
O3WB Na1 O5 154.5(4) 2_656 .
O5 Na1 O5 82.56(10) 2_656 .
O3 Na1 O5 81.85(9) 2_656 .
O3WA Na1 O4 92.9(5) 2_656 .
O3W Na1 O4 101.9(6) 2_656 .
O12 Na1 O4 117.30(11) 2_756 .
O3WB Na1 O4 95.8(4) 2_656 .
O5 Na1 O4 78.50(9) 2_656 .
O3 Na1 O4 145.21(11) 2_656 .
O5 Na1 O4 72.10(9) . .
O3WA Na1 Cd2 151.0(5) 2_656 .
O3W Na1 Cd2 141.0(6) 2_656 .
O12 Na1 Cd2 58.41(8) 2_756 .
O3WB Na1 Cd2 139.6(4) 2_656 .
O5 Na1 Cd2 93.90(7) 2_656 .
O3 Na1 Cd2 44.71(6) 2_656 .
O5 Na1 Cd2 43.73(6) . .
O4 Na1 Cd2 115.73(7) . .
O3WA Na1 Na1 136.5(7) 2_656 2_656
O3W Na1 Na1 125.2(6) 2_656 2_656
O12 Na1 Na1 118.00(10) 2_756 2_656
O3WB Na1 Na1 156.1(4) 2_656 2_656
O5 Na1 Na1 41.91(7) 2_656 2_656
O3 Na1 Na1 74.96(8) 2_656 2_656
O5 Na1 Na1 40.64(6) . 2_656
O4 Na1 Na1 70.25(8) . 2_656
Cd2 Na1 Na1 63.76(4) . 2_656
O3WA Na1 Cd2 85.4(6) 2_656 2_656
O3W Na1 Cd2 82.1(6) 2_656 2_656
O12 Na1 Cd2 159.43(10) 2_756 2_656
O3WB Na1 Cd2 102.0(4) 2_656 2_656
O5 Na1 Cd2 37.53(6) 2_656 2_656
O3 Na1 Cd2 112.91(8) 2_656 2_656
O5 Na1 Cd2 84.80(7) . 2_656
O4 Na1 Cd2 43.47(6) . 2_656
Cd2 Na1 Cd2 118.17(4) . 2_656
Na1 Na1 Cd2 54.41(4) 2_656 2_656
N1 C1 C2 122.8(4) . .
N1 C1 H1 118.6 . .
C2 C1 H1 118.6 . .
C3 C2 C1 118.9(4) . .
C3 C2 H2 120.5 . .
C1 C2 H2 120.5 . .
C4 C3 C2 118.6(3) . .
C4 C3 C6 119.5(4) . .
C2 C3 C6 122.0(3) . .
C3 C4 C5 118.7(4) . .
C3 C4 H4 120.6 . .
C5 C4 H4 120.6 . .
N1 C5 C4 123.3(4) . .
N1 C5 H5 118.3 . .
C4 C5 H5 118.3 . .
N3 C6 N2 114.8(3) . .
N3 C6 C3 120.1(3) . .
N2 C6 C3 124.9(4) . .
N2 C7 N4 109.7(3) . .
N2 C7 C8 124.2(4) . .
N4 C7 C8 126.0(3) . .
C12 C8 C9 117.6(3) . .
C12 C8 C7 119.4(3) . .
C9 C8 C7 123.0(4) . .
C10 C9 C8 119.1(4) . .
C10 C9 H9 120.5 . .
C8 C9 H9 120.5 . .
N5 C10 C9 123.4(4) . .
N5 C10 H10 118.3 . .
C9 C10 H10 118.3 . .
N5 C11 C12 122.9(4) . .
N5 C11 H11 118.6 . .
C12 C11 H11 118.6 . .
C8 C12 C11 119.5(4) . .
C8 C12 H12 120.2 . .
C11 C12 H12 120.2 . .
N4 C13 N6 109.7(3) . .
N4 C13 H13A 109.7 . .
N6 C13 H13A 109.7 . .
N4 C13 H13B 109.7 . .
N6 C13 H13B 109.7 . .
H13A C13 H13B 108.2 . .
N7 C14 N8 113.1(4) . .
N7 C14 H14 123.4 . .
N8 C14 H14 123.4 . .
N8 C15 N6 109.9(4) . .
N8 C15 H15 125.1 . .
N6 C15 H15 125.1 . .
C17 C16 C21 120.2(3) . .
C17 C16 H16 119.9 . .
C21 C16 H16 119.9 . .
C18 C17 C16 120.1(3) . .
C18 C17 H17 119.9 . .
C16 C17 H17 119.9 . .
C17 C18 C19 120.6(3) . .
C17 C18 H18 119.7 . .
C19 C18 H18 119.7 . .
C18 C19 C20 119.5(3) . .
C18 C19 C24 118.6(3) . .
C20 C19 C24 121.8(3) . .
C21 C20 C19 119.3(3) . .
C21 C20 C23 119.1(3) . .
C19 C20 C23 121.6(3) . .
C16 C21 C20 120.1(3) . .
C16 C21 C22 118.4(3) . .
C20 C21 C22 121.5(3) . .
O1 C22 O2 123.8(3) . .
O1 C22 C21 117.6(3) . .
O2 C22 C21 118.6(3) . .
O3 C23 O4 122.6(3) . .
O3 C23 C20 119.2(3) . .
O4 C23 C20 118.0(3) . .
O6 C24 O5 121.5(3) . .
O6 C24 C19 119.8(3) . .
O5 C24 C19 118.7(3) . .
O6 C24 Cd2 62.21(18) . .
O5 C24 Cd2 59.39(17) . .
C19 C24 Cd2 177.3(2) . .
O12 C25 O11 125.5(4) . .
O12 C25 C32 118.6(3) . .
O11 C25 C32 115.8(3) . .
O7 C26 O8 121.4(3) . .
O7 C26 C33 120.7(3) . .
O8 C26 C33 117.7(3) . .
O7 C26 Cd2 57.95(19) . .
O8 C26 Cd2 63.50(18) . .
C33 C26 Cd2 177.7(3) . .
O10 C27 O9 123.8(4) . .
O10 C27 C28 117.8(4) . .
O9 C27 C28 118.4(4) . .
C29 C28 C33 119.6(4) . .
C29 C28 C27 118.5(4) . .
C33 C28 C27 121.9(3) . .
C30 C29 C28 121.0(4) . .
C30 C29 H29 119.5 . .
C28 C29 H29 119.5 . .
C31 C30 C29 119.7(4) . .
C31 C30 H30 120.2 . .
C29 C30 H30 120.2 . .
C30 C31 C32 121.0(4) . .
C30 C31 H31 119.5 . .
C32 C31 H31 119.5 . .
C31 C32 C33 119.3(3) . .
C31 C32 C25 119.1(3) . .
C33 C32 C25 121.6(3) . .
C32 C33 C28 119.2(3) . .
C32 C33 C26 121.0(3) . .
C28 C33 C26 119.7(3) . .
C5 N1 C1 117.6(3) . .
C5 N1 Cd1 117.1(3) . .
C1 N1 Cd1 125.2(3) . .
C7 N2 C6 103.4(3) . .
C6 N3 N4 102.6(3) . .
C7 N4 N3 109.4(3) . .
C7 N4 C13 133.8(3) . .
N3 N4 C13 116.7(3) . .
C10 N5 C11 117.4(3) . .
C10 N5 Cd3 116.8(2) . 2_655
C11 N5 Cd3 125.7(3) . 2_655
C15 N6 N7 110.4(3) . .
C15 N6 C13 129.4(4) . .
N7 N6 C13 120.2(3) . .
C14 N7 N6 102.4(4) . .
C15 N8 C14 104.2(4) . .
C15 N8 Cd3 133.8(3) . 2
C14 N8 Cd3 119.6(3) . 2
C22 O1 Cd1 127.9(2) . .
C22 O2 Cd3 134.3(2) . 2_656
C23 O3 Cd2 97.5(2) . 2_656
C23 O3 Na1 109.4(2) . 2_656
Cd2 O3 Na1 88.77(9) 2_656 2_656
C23 O4 Cd3 111.4(2) . 2_656
C23 O4 Na1 113.3(2) . .
Cd3 O4 Na1 133.16(12) 2_656 .
C23 O4 Cd2 87.6(2) . 2_656
Cd3 O4 Cd2 100.98(9) 2_656 2_656
Na1 O4 Cd2 94.23(9) . 2_656
C24 O5 Cd2 93.1(2) . .
C24 O5 Na1 139.7(2) . 2_656
Cd2 O5 Na1 103.61(9) . 2_656
C24 O5 Na1 119.5(2) . .
Cd2 O5 Na1 89.36(9) . .
Na1 O5 Na1 97.44(10) 2_656 .
C24 O6 Cd2 91.1(2) . .
C26 O7 Cd2 95.4(2) . .
C26 O8 Cd3 111.1(2) . .
C26 O8 Cd2 89.0(2) . .
Cd3 O8 Cd2 106.26(9) . .
C27 O9 Cd3 132.9(3) . .
C25 O11 Cd2 111.5(2) . 2_756
C25 O12 Na1 147.8(3) . 2_756
O3W O3WA O3WB 140(5) . .
O3W O3WA Na1 86(3) . 2_656
O3WB O3WA Na1 89.5(18) . 2_656
O3WA O3W Na1 76(3) . 2_656
O3WB O3W Na1 75.1(10) . 2_656
O3WA O3WB O3WC 156(2) . .
O3WC O3WB O3W 158.4(16) . .
O3WA O3WB Na1 69.3(16) . 2_656
O3WC O3WB Na1 132.7(13) . 2_656
O3W O3WB Na1 68.3(10) . 2_656
O4WB O4WA O4W 148.9(19) . .

loop_
_geom_bond_atom_site_label_1
_geom_bond_atom_site_label_2
_geom_bond_distance
_geom_bond_site_symmetry_2
Cd1 O1 2.310(3) 2_546
Cd1 O1 2.310(3) .
Cd1 N1 2.317(3) .
Cd1 N1 2.317(3) 2_546
Cd1 O1W 2.330(3) 2_546
Cd1 O1W 2.330(3) .
Cd2 O11 2.180(3) 2_756
Cd2 O7 2.346(3) .
Cd2 O5 2.374(2) .
Cd2 O3 2.417(3) 2_656
Cd2 O6 2.437(3) .
Cd2 O8 2.466(2) .
Cd2 O4 2.613(3) 2_656
Cd2 C24 2.754(3) .
Cd2 C26 2.755(3) .
Cd2 Na1 3.4339(15) .
Cd2 Na1 3.7878(16) 2_656
Cd3 O9 2.225(3) .
Cd3 O2 2.274(3) 2_656
Cd3 N8 2.280(3) 2
Cd3 N5 2.308(3) 2_655
Cd3 O8 2.342(2) .
Cd3 O4 2.370(2) 2_656
Na1 O3WA 2.238(18) 2_656
Na1 O3W 2.30(2) 2_656
Na1 O12 2.311(3) 2_756
Na1 O3WB 2.393(14) 2_656
Na1 O5 2.445(3) 2_656
Na1 O3 2.492(3) 2_656
Na1 O5 2.508(3) .
Na1 O4 2.556(3) .
Na1 Na1 3.723(3) 2_656
Na1 Cd2 3.7878(16) 2_656
C1 N1 1.333(5) .
C1 C2 1.382(5) .
C1 H1 0.9300 .
C2 C3 1.375(6) .
C2 H2 0.9300 .
C3 C4 1.372(6) .
C3 C6 1.482(5) .
C4 C5 1.384(6) .
C4 H4 0.9300 .
C5 N1 1.321(5) .
C5 H5 0.9300 .
C6 N3 1.315(5) .
C6 N2 1.345(5) .
C7 N2 1.322(5) .
C7 N4 1.343(5) .
C7 C8 1.483(5) .
C8 C12 1.375(6) .
C8 C9 1.388(5) .
C9 C10 1.368(5) .
C9 H9 0.9300 .
C10 N5 1.331(5) .
C10 H10 0.9300 .
C11 N5 1.332(5) .
C11 C12 1.376(6) .
C11 H11 0.9300 .
C12 H12 0.9300 .
C13 N4 1.455(5) .
C13 N6 1.459(5) .
C13 H13A 0.9700 .
C13 H13B 0.9700 .
C14 N7 1.307(6) .
C14 N8 1.386(6) .
C14 H14 0.9300 .
C15 N8 1.283(5) .
C15 N6 1.335(5) .
C15 H15 0.9300 .
C16 C17 1.380(5) .
C16 C21 1.391(5) .
C16 H16 0.9300 .
C17 C18 1.377(5) .
C17 H17 0.9300 .
C18 C19 1.393(5) .
C18 H18 0.9300 .
C19 C20 1.400(5) .
C19 C24 1.504(5) .
C20 C21 1.396(5) .
C20 C23 1.507(5) .
C21 C22 1.508(5) .
C22 O1 1.249(4) .
C22 O2 1.262(4) .
C23 O3 1.247(4) .
C23 O4 1.275(4) .
C24 O6 1.236(4) .
C24 O5 1.274(4) .
C25 O12 1.239(4) .
C25 O11 1.260(4) .
C25 C32 1.503(5) .
C26 O7 1.241(5) .
C26 O8 1.270(5) .
C26 C33 1.509(5) .
C27 O10 1.226(5) .
C27 O9 1.262(5) .
C27 C28 1.518(6) .
C28 C29 1.382(6) .
C28 C33 1.408(5) .
C29 C30 1.381(6) .
C29 H29 0.9300 .
C30 C31 1.373(6) .
C30 H30 0.9300 .
C31 C32 1.394(5) .
C31 H31 0.9300 .
C32 C33 1.403(5) .
N3 N4 1.361(4) .
N5 Cd3 2.308(3) 2_655
N6 N7 1.361(5) .
N8 Cd3 2.280(3) 2
O2 Cd3 2.274(3) 2_656
O3 Cd2 2.417(3) 2_656
O3 Na1 2.492(3) 2_656
O4 Cd3 2.370(2) 2_656
O4 Cd2 2.613(3) 2_656
O5 Na1 2.445(3) 2_656
O11 Cd2 2.180(3) 2_756
O12 Na1 2.311(3) 2_756
O3WA O3W 0.70(2) .
O3WA O3WB 0.87(2) .
O3WA Na1 2.238(18) 2_656
O3W O3WB 1.48(3) .
O3W Na1 2.30(2) 2_656
O3WB O3WC 1.19(3) .
O3WB Na1 2.393(14) 2_656
O4W O4WA 1.236(19) .
O4WA O4WB 1.18(2) .

loop_
_geom_torsion_atom_site_label_1
_geom_torsion_atom_site_label_2
_geom_torsion_atom_site_label_3
_geom_torsion_atom_site_label_4
_geom_torsion
_geom_torsion_site_symmetry_1
_geom_torsion_site_symmetry_4
O11 Cd2 Na1 O3WA 44.9(14) 2_756 2_656
O7 Cd2 Na1 O3WA -172.7(14) . 2_656
O5 Cd2 Na1 O3WA 174.1(14) . 2_656
O3 Cd2 Na1 O3WA -46.0(14) 2_656 2_656
O6 Cd2 Na1 O3WA 129.9(14) . 2_656
O8 Cd2 Na1 O3WA -65.0(14) . 2_656
O4 Cd2 Na1 O3WA -97.4(14) 2_656 2_656
C24 Cd2 Na1 O3WA 147.5(14) . 2_656
C26 Cd2 Na1 O3WA -112.3(14) . 2_656
Na1 Cd2 Na1 O3WA -141.0(14) 2_656 2_656
O11 Cd2 Na1 O3W 71.5(9) 2_756 2_656
O7 Cd2 Na1 O3W -146.1(9) . 2_656
O5 Cd2 Na1 O3W -159.3(9) . 2_656
O3 Cd2 Na1 O3W -19.5(9) 2_656 2_656
O6 Cd2 Na1 O3W 156.4(9) . 2_656
O8 Cd2 Na1 O3W -38.4(9) . 2_656
O4 Cd2 Na1 O3W -70.9(9) 2_656 2_656
C24 Cd2 Na1 O3W 174.1(9) . 2_656
C26 Cd2 Na1 O3W -85.8(10) . 2_656
Na1 Cd2 Na1 O3W -114.4(9) 2_656 2_656
O11 Cd2 Na1 O12 -17.52(12) 2_756 2_756
O7 Cd2 Na1 O12 124.87(17) . 2_756
O5 Cd2 Na1 O12 111.67(13) . 2_756
O3 Cd2 Na1 O12 -108.48(13) 2_656 2_756
O6 Cd2 Na1 O12 67.44(12) . 2_756
O8 Cd2 Na1 O12 -127.41(14) . 2_756
O4 Cd2 Na1 O12 -159.90(11) 2_656 2_756
C24 Cd2 Na1 O12 85.07(13) . 2_756
C26 Cd2 Na1 O12 -174.8(2) . 2_756
Na1 Cd2 Na1 O12 156.56(11) 2_656 2_756
O11 Cd2 Na1 O3WB 12.7(6) 2_756 2_656
O7 Cd2 Na1 O3WB 155.1(6) . 2_656
O5 Cd2 Na1 O3WB 141.9(6) . 2_656
O3 Cd2 Na1 O3WB -78.3(6) 2_656 2_656
O6 Cd2 Na1 O3WB 97.6(6) . 2_656
O8 Cd2 Na1 O3WB -97.2(6) . 2_656
O4 Cd2 Na1 O3WB -129.7(6) 2_656 2_656
C24 Cd2 Na1 O3WB 115.3(6) . 2_656
C26 Cd2 Na1 O3WB -144.6(7) . 2_656
Na1 Cd2 Na1 O3WB -173.2(6) 2_656 2_656
O11 Cd2 Na1 O5 155.83(10) 2_756 2_656
O7 Cd2 Na1 O5 -61.78(17) . 2_656
O5 Cd2 Na1 O5 -74.98(11) . 2_656
O3 Cd2 Na1 O5 64.87(11) 2_656 2_656
O6 Cd2 Na1 O5 -119.21(10) . 2_656
O8 Cd2 Na1 O5 45.94(13) . 2_656
O4 Cd2 Na1 O5 13.45(9) 2_656 2_656
C24 Cd2 Na1 O5 -101.58(11) . 2_656
C26 Cd2 Na1 O5 -1.4(3) . 2_656
Na1 Cd2 Na1 O5 -30.10(6) 2_656 2_656
O11 Cd2 Na1 O3 90.96(12) 2_756 2_656
O7 Cd2 Na1 O3 -126.65(17) . 2_656
O5 Cd2 Na1 O3 -139.86(13) . 2_656
O6 Cd2 Na1 O3 175.92(11) . 2_656
O8 Cd2 Na1 O3 -18.93(14) . 2_656
O4 Cd2 Na1 O3 -51.42(11) 2_656 2_656
C24 Cd2 Na1 O3 -166.45(12) . 2_656
C26 Cd2 Na1 O3 -66.3(3) . 2_656
Na1 Cd2 Na1 O3 -94.97(10) 2_656 2_656
O11 Cd2 Na1 O5 -129.19(11) 2_756 .
O7 Cd2 Na1 O5 13.20(18) . .
O3 Cd2 Na1 O5 139.86(13) 2_656 .
O6 Cd2 Na1 O5 -44.23(11) . .
O8 Cd2 Na1 O5 120.92(13) . .
O4 Cd2 Na1 O5 88.44(10) 2_656 .
C24 Cd2 Na1 O5 -26.60(11) . .
C26 Cd2 Na1 O5 73.6(3) . .
Na1 Cd2 Na1 O5 44.89(8) 2_656 .
O11 Cd2 Na1 O4 -125.05(11) 2_756 .
O7 Cd2 Na1 O4 17.33(18) . .
O5 Cd2 Na1 O4 4.13(10) . .
O3 Cd2 Na1 O4 143.99(13) 2_656 .
O6 Cd2 Na1 O4 -40.09(11) . .
O8 Cd2 Na1 O4 125.05(13) . .
O4 Cd2 Na1 O4 92.57(9) 2_656 .
C24 Cd2 Na1 O4 -22.47(11) . .
C26 Cd2 Na1 O4 77.7(3) . .
Na1 Cd2 Na1 O4 49.02(8) 2_656 .
O11 Cd2 Na1 Na1 -174.07(8) 2_756 2_656
O7 Cd2 Na1 Na1 -31.68(16) . 2_656
O5 Cd2 Na1 Na1 -44.89(8) . 2_656
O3 Cd2 Na1 Na1 94.97(10) 2_656 2_656
O6 Cd2 Na1 Na1 -89.11(8) . 2_656
O8 Cd2 Na1 Na1 76.04(12) . 2_656
O4 Cd2 Na1 Na1 43.55(7) 2_656 2_656
C24 Cd2 Na1 Na1 -71.48(9) . 2_656
C26 Cd2 Na1 Na1 28.7(3) . 2_656
O11 Cd2 Na1 Cd2 -174.07(8) 2_756 2_656
O7 Cd2 Na1 Cd2 -31.68(16) . 2_656
O5 Cd2 Na1 Cd2 -44.89(8) . 2_656
O3 Cd2 Na1 Cd2 94.97(10) 2_656 2_656
O6 Cd2 Na1 Cd2 -89.11(8) . 2_656
O8 Cd2 Na1 Cd2 76.04(12) . 2_656
O4 Cd2 Na1 Cd2 43.55(7) 2_656 2_656
C24 Cd2 Na1 Cd2 -71.48(9) . 2_656
C26 Cd2 Na1 Cd2 28.7(3) . 2_656
Na1 Cd2 Na1 Cd2 0.0 2_656 2_656
N1 C1 C2 C3 1.6(6) . .
C1 C2 C3 C4 0.0(6) . .
C1 C2 C3 C6 -177.7(4) . .
C2 C3 C4 C5 -1.0(7) . .
C6 C3 C4 C5 176.8(4) . .
C3 C4 C5 N1 0.5(8) . .
C4 C3 C6 N3 13.8(6) . .
C2 C3 C6 N3 -168.4(4) . .
C4 C3 C6 N2 -162.3(4) . .
C2 C3 C6 N2 15.5(6) . .
N2 C7 C8 C12 25.1(7) . .
N4 C7 C8 C12 -151.8(5) . .
N2 C7 C8 C9 -155.2(4) . .
N4 C7 C8 C9 27.8(7) . .
C12 C8 C9 C10 2.3(7) . .
C7 C8 C9 C10 -177.3(4) . .
C8 C9 C10 N5 -2.4(7) . .
C9 C8 C12 C11 -0.5(8) . .
C7 C8 C12 C11 179.1(5) . .
N5 C11 C12 C8 -1.4(9) . .
C21 C16 C17 C18 -3.1(6) . .
C16 C17 C18 C19 0.8(6) . .
C17 C18 C19 C20 3.4(5) . .
C17 C18 C19 C24 -173.1(3) . .
C18 C19 C20 C21 -5.3(5) . .
C24 C19 C20 C21 171.1(3) . .
C18 C19 C20 C23 175.2(3) . .
C24 C19 C20 C23 -8.4(5) . .
C17 C16 C21 C20 1.1(5) . .
C17 C16 C21 C22 -179.7(3) . .
C19 C20 C21 C16 3.1(5) . .
C23 C20 C21 C16 -177.3(3) . .
C19 C20 C21 C22 -176.1(3) . .
C23 C20 C21 C22 3.5(5) . .
C16 C21 C22 O1 -44.3(4) . .
C20 C21 C22 O1 134.9(3) . .
C16 C21 C22 O2 135.6(3) . .
C20 C21 C22 O2 -45.2(5) . .
C21 C20 C23 O3 -77.1(4) . .
C19 C20 C23 O3 102.4(4) . .
C21 C20 C23 O4 99.2(4) . .
C19 C20 C23 O4 -81.3(4) . .
C18 C19 C24 O6 -5.5(5) . .
C20 C19 C24 O6 178.1(3) . .
C18 C19 C24 O5 173.8(3) . .
C20 C19 C24 O5 -2.7(5) . .
O11 Cd2 C24 O6 -55.9(2) 2_756 .
O7 Cd2 C24 O6 61.2(2) . .
O5 Cd2 C24 O6 177.1(3) . .
O3 Cd2 C24 O6 -148.2(2) 2_656 .
O8 Cd2 C24 O6 76.4(3) . .
O4 Cd2 C24 O6 157.5(2) 2_656 .
C26 Cd2 C24 O6 66.0(2) . .
Na1 Cd2 C24 O6 -137.8(2) . .
Na1 Cd2 C24 O6 152.0(2) 2_656 .
O11 Cd2 C24 O5 127.0(2) 2_756 .
O7 Cd2 C24 O5 -115.9(2) . .
O3 Cd2 C24 O5 34.7(2) 2_656 .
O6 Cd2 C24 O5 -177.1(3) . .
O8 Cd2 C24 O5 -100.7(2) . .
O4 Cd2 C24 O5 -19.7(2) 2_656 .
C26 Cd2 C24 O5 -111.2(2) . .
Na1 Cd2 C24 O5 45.08(17) . .
Na1 Cd2 C24 O5 -25.14(17) 2_656 .
O11 Cd2 C26 O7 104.7(2) 2_756 .
O5 Cd2 C26 O7 -42.0(3) . .
O3 Cd2 C26 O7 -151.8(2) 2_656 .
O6 Cd2 C26 O7 14.4(2) . .
O8 Cd2 C26 O7 -177.3(4) . .
O4 Cd2 C26 O7 -114.3(2) 2_656 .
C24 Cd2 C26 O7 -10.6(3) . .
Na1 Cd2 C26 O7 -99.9(3) . .
Na1 Cd2 C26 O7 -74.5(2) 2_656 .
O11 Cd2 C26 O8 -77.9(2) 2_756 .
O7 Cd2 C26 O8 177.3(4) . .
O5 Cd2 C26 O8 135.33(19) . .
O3 Cd2 C26 O8 25.5(2) 2_656 .
O6 Cd2 C26 O8 -168.22(19) . .
O4 Cd2 C26 O8 63.0(2) 2_656 .
C24 Cd2 C26 O8 166.70(19) . .
Na1 Cd2 C26 O8 77.5(3) . .
Na1 Cd2 C26 O8 102.82(19) 2_656 .
O10 C27 C28 C29 45.2(7) . .
O9 C27 C28 C29 -135.1(5) . .
O10 C27 C28 C33 -133.6(5) . .
O9 C27 C28 C33 46.1(6) . .
C33 C28 C29 C30 -2.0(7) . .
C27 C28 C29 C30 179.2(4) . .
C28 C29 C30 C31 4.5(8) . .
C29 C30 C31 C32 -2.6(7) . .
C30 C31 C32 C33 -1.7(6) . .
C30 C31 C32 C25 178.0(4) . .
O12 C25 C32 C31 4.5(5) . .
O11 C25 C32 C31 -174.8(4) . .
O12 C25 C32 C33 -175.7(4) . .
O11 C25 C32 C33 4.9(5) . .
C31 C32 C33 C28 4.2(6) . .
C25 C32 C33 C28 -175.5(4) . .
C31 C32 C33 C26 -172.4(4) . .
C25 C32 C33 C26 7.9(5) . .
C29 C28 C33 C32 -2.3(6) . .
C27 C28 C33 C32 176.4(4) . .
C29 C28 C33 C26 174.2(4) . .
C27 C28 C33 C26 -7.0(6) . .
O7 C26 C33 C32 -103.7(4) . .
O8 C26 C33 C32 81.1(4) . .
O8 C26 C33 C28 -95.4(4) . .
C4 C5 N1 C1 1.0(7) . .
C4 C5 N1 Cd1 -175.0(4) . .
C2 C1 N1 C5 -2.1(6) . .
C2 C1 N1 Cd1 173.6(3) . .
O1 Cd1 N1 C5 -32.1(4) 2_546 .
O1 Cd1 N1 C5 147.9(4) . .
O1W Cd1 N1 C5 -119.9(4) 2_546 .
O1W Cd1 N1 C5 60.1(4) . .
O1 Cd1 N1 C1 152.2(3) 2_546 .
O1 Cd1 N1 C1 -27.8(3) . .
O1W Cd1 N1 C1 64.4(3) 2_546 .
O1W Cd1 N1 C1 -115.6(3) . .
N4 C7 N2 C6 -1.9(4) . .
C8 C7 N2 C6 -179.2(4) . .
N3 C6 N2 C7 2.0(5) . .
C3 C6 N2 C7 178.3(4) . .
N2 C6 N3 N4 -1.3(5) . .
C3 C6 N3 N4 -177.8(3) . .
N2 C7 N4 N3 1.2(5) . .
C8 C7 N4 N3 178.5(4) . .
N2 C7 N4 C13 -175.2(4) . .
C8 C7 N4 C13 2.1(7) . .
C6 N3 N4 C7 0.0(4) . .
C6 N3 N4 C13 177.1(3) . .
N6 C13 N4 C7 -102.0(5) . .
N6 C13 N4 N3 81.8(4) . .
C9 C10 N5 C11 0.5(7) . .
C9 C10 N5 Cd3 -176.3(3) . 2_655
C12 C11 N5 C10 1.5(8) . .
C12 C11 N5 Cd3 177.9(4) . 2_655
N8 C15 N6 N7 -0.2(5) . .
N8 C15 N6 C13 -178.2(4) . .
N4 C13 N6 C15 -118.0(4) . .
N4 C13 N6 N7 64.3(5) . .
N8 C14 N7 N6 0.0(5) . .
C15 N6 N7 C14 0.1(4) . .
C13 N6 N7 C14 178.3(4) . .
N6 C15 N8 C14 0.2(5) . .
N6 C15 N8 Cd3 161.7(3) . 2
N7 C14 N8 C15 -0.2(5) . .
N7 C14 N8 Cd3 -164.9(3) . 2
O2 C22 O1 Cd1 18.3(5) . .
C21 C22 O1 Cd1 -161.8(2) . .
N1 Cd1 O1 C22 87.8(3) . .
N1 Cd1 O1 C22 -92.2(3) 2_546 .
O1W Cd1 O1 C22 -3.1(3) 2_546 .
O1W Cd1 O1 C22 176.9(3) . .
O1 C22 O2 Cd3 160.3(3) . 2_656
C21 C22 O2 Cd3 -19.7(5) . 2_656
O4 C23 O3 Cd2 -5.3(3) . 2_656
C20 C23 O3 Cd2 170.8(2) . 2_656
O4 C23 O3 Na1 86.0(3) . 2_656
C20 C23 O3 Na1 -97.9(3) . 2_656
O3 C23 O4 Cd3 105.7(3) . 2_656
C20 C23 O4 Cd3 -70.4(3) . 2_656
O3 C23 O4 Na1 -88.7(3) . .
C20 C23 O4 Na1 95.1(3) . .
O3 C23 O4 Cd2 4.9(3) . 2_656
C20 C23 O4 Cd2 -171.3(3) . 2_656
O3WA Na1 O4 C23 169.4(7) 2_656 .
O3W Na1 O4 C23 154.0(6) 2_656 .
O12 Na1 O4 C23 -81.5(3) 2_756 .
O3WB Na1 O4 C23 -169.4(5) 2_656 .
O5 Na1 O4 C23 73.4(2) 2_656 .
O3 Na1 O4 C23 31.0(3) 2_656 .
O5 Na1 O4 C23 -12.4(2) . .
Cd2 Na1 O4 C23 -15.4(3) . .
Na1 Na1 O4 C23 30.6(2) 2_656 .
Cd2 Na1 O4 C23 89.3(2) 2_656 .
O3WA Na1 O4 Cd3 -29.2(7) 2_656 2_656
O3W Na1 O4 Cd3 -44.6(6) 2_656 2_656
O12 Na1 O4 Cd3 79.92(18) 2_756 2_656
O3WB Na1 O4 Cd3 -8.0(5) 2_656 2_656
O5 Na1 O4 Cd3 -125.21(15) 2_656 2_656
O3 Na1 O4 Cd3 -167.54(14) 2_656 2_656
O5 Na1 O4 Cd3 148.99(16) . 2_656
Cd2 Na1 O4 Cd3 146.00(11) . 2_656
Na1 Na1 O4 Cd3 -167.99(15) 2_656 2_656
Cd2 Na1 O4 Cd3 -109.33(16) 2_656 2_656
O3WA Na1 O4 Cd2 80.2(7) 2_656 2_656
O3W Na1 O4 Cd2 64.8(6) 2_656 2_656
O12 Na1 O4 Cd2 -170.74(10) 2_756 2_656
O3WB Na1 O4 Cd2 101.3(4) 2_656 2_656
O5 Na1 O4 Cd2 -15.87(8) 2_656 2_656
O3 Na1 O4 Cd2 -58.21(19) 2_656 2_656
O5 Na1 O4 Cd2 -101.67(9) . 2_656
Cd2 Na1 O4 Cd2 -104.67(7) . 2_656
Na1 Na1 O4 Cd2 -58.66(6) 2_656 2_656
O6 C24 O5 Cd2 -3.0(4) . .
C19 C24 O5 Cd2 177.8(3) . .
O6 C24 O5 Na1 112.4(4) . 2_656
C19 C24 O5 Na1 -66.8(4) . 2_656
Cd2 C24 O5 Na1 115.4(3) . 2_656
O6 C24 O5 Na1 -94.0(4) . .
C19 C24 O5 Na1 86.8(3) . .
Cd2 C24 O5 Na1 -91.02(17) . .
O11 Cd2 O5 C24 -60.5(2) 2_756 .
O7 Cd2 O5 C24 67.4(2) . .
O3 Cd2 O5 C24 -147.4(2) 2_656 .
O6 Cd2 O5 C24 1.58(19) . .
O8 Cd2 O5 C24 115.9(2) . .
O4 Cd2 O5 C24 160.6(2) 2_656 .
C26 Cd2 O5 C24 85.3(2) . .
Na1 Cd2 O5 C24 -119.5(2) . .
Na1 Cd2 O5 C24 143.0(2) 2_656 .
O11 Cd2 O5 Na1 156.48(10) 2_756 2_656
O7 Cd2 O5 Na1 -75.65(11) . 2_656
O3 Cd2 O5 Na1 69.55(10) 2_656 2_656
O6 Cd2 O5 Na1 -141.45(15) . 2_656
O8 Cd2 O5 Na1 -27.17(17) . 2_656
O4 Cd2 O5 Na1 17.58(9) 2_656 2_656
C24 Cd2 O5 Na1 -143.0(2) . 2_656
C26 Cd2 O5 Na1 -57.70(14) . 2_656
Na1 Cd2 O5 Na1 97.50(11) . 2_656
O11 Cd2 O5 Na1 58.97(11) 2_756 .
O7 Cd2 O5 Na1 -173.15(9) . .
O3 Cd2 O5 Na1 -27.96(9) 2_656 .
O6 Cd2 O5 Na1 121.05(13) . .
O8 Cd2 O5 Na1 -124.67(11) . .
O4 Cd2 O5 Na1 -79.92(8) 2_656 .
C24 Cd2 O5 Na1 119.5(2) . .
C26 Cd2 O5 Na1 -155.21(10) . .
Na1 Cd2 O5 Na1 -97.50(11) 2_656 .
O3WA Na1 O5 C24 -76(3) 2_656 .
O3W Na1 O5 C24 -150(3) 2_656 .
O12 Na1 O5 C24 39.9(2) 2_756 .
O3WB Na1 O5 C24 -18.4(10) 2_656 .
O5 Na1 O5 C24 -163.2(3) 2_656 .
O3 Na1 O5 C24 120.5(2) 2_656 .
O4 Na1 O5 C24 -82.9(2) . .
Cd2 Na1 O5 C24 93.2(2) . .
Na1 Na1 O5 C24 -163.2(3) 2_656 .
Cd2 Na1 O5 C24 -125.5(2) 2_656 .
O3WA Na1 O5 Cd2 -169(3) 2_656 .
O3W Na1 O5 Cd2 117(3) 2_656 .
O12 Na1 O5 Cd2 -53.33(10) 2_756 .
O3WB Na1 O5 Cd2 -111.6(9) 2_656 .
O5 Na1 O5 Cd2 103.64(9) 2_656 .
O3 Na1 O5 Cd2 27.27(8) 2_656 .
O4 Na1 O5 Cd2 -176.09(10) . .
Na1 Na1 O5 Cd2 103.64(9) 2_656 .
Cd2 Na1 O5 Cd2 141.34(6) 2_656 .
O3WA Na1 O5 Na1 87(3) 2_656 2_656
O3W Na1 O5 Na1 13(3) 2_656 2_656
O12 Na1 O5 Na1 -156.97(12) 2_756 2_656
O3WB Na1 O5 Na1 144.8(9) 2_656 2_656
O5 Na1 O5 Na1 0.0 2_656 2_656
O3 Na1 O5 Na1 -76.37(9) 2_656 2_656
O4 Na1 O5 Na1 80.27(9) . 2_656
Cd2 Na1 O5 Na1 -103.64(9) . 2_656
Cd2 Na1 O5 Na1 37.70(6) 2_656 2_656
O5 C24 O6 Cd2 2.9(4) . .
C19 C24 O6 Cd2 -177.9(3) . .
O11 Cd2 O6 C24 125.1(2) 2_756 .
O7 Cd2 O6 C24 -116.8(2) . .
O5 Cd2 O6 C24 -1.6(2) . .
O3 Cd2 O6 C24 41.2(3) 2_656 .
O8 Cd2 O6 C24 -130.6(2) . .
O4 Cd2 O6 C24 -28.4(3) 2_656 .
C26 Cd2 O6 C24 -123.4(2) . .
Na1 Cd2 O6 C24 37.3(2) . .
Na1 Cd2 O6 C24 -24.7(2) 2_656 .
O8 C26 O7 Cd2 -2.8(4) . .
C33 C26 O7 Cd2 -177.8(3) . .
O11 Cd2 O7 C26 -87.3(2) 2_756 .
O5 Cd2 O7 C26 145.4(2) . .
O3 Cd2 O7 C26 43.2(3) 2_656 .
O6 Cd2 O7 C26 -165.8(2) . .
O8 Cd2 O7 C26 1.5(2) . .
O4 Cd2 O7 C26 65.7(2) 2_656 .
C24 Cd2 O7 C26 170.6(2) . .
Na1 Cd2 O7 C26 135.5(2) . .
Na1 Cd2 O7 C26 107.9(2) 2_656 .
O7 C26 O8 Cd3 -104.4(3) . .
C33 C26 O8 Cd3 70.7(3) . .
Cd2 C26 O8 Cd3 -107.08(15) . .
O7 C26 O8 Cd2 2.6(4) . .
C33 C26 O8 Cd2 177.8(3) . .
O9 Cd3 O8 C26 11.2(2) . .
O2 Cd3 O8 C26 -179.2(2) 2_656 .
N8 Cd3 O8 C26 77.7(5) 2 .
N5 Cd3 O8 C26 -91.2(2) 2_655 .
O4 Cd3 O8 C26 95.6(2) 2_656 .
O9 Cd3 O8 Cd2 -84.16(11) . .
O2 Cd3 O8 Cd2 85.36(10) 2_656 .
N8 Cd3 O8 Cd2 -17.7(5) 2 .
N5 Cd3 O8 Cd2 173.38(12) 2_655 .
O4 Cd3 O8 Cd2 0.16(9) 2_656 .
O11 Cd2 O8 C26 110.9(2) 2_756 .
O7 Cd2 O8 C26 -1.5(2) . .
O5 Cd2 O8 C26 -65.7(2) . .
O3 Cd2 O8 C26 -158.5(2) 2_656 .
O6 Cd2 O8 C26 15.3(2) . .
O4 Cd2 O8 C26 -111.9(2) 2_656 .
C24 Cd2 O8 C26 -20.4(3) . .
Na1 Cd2 O8 C26 -144.76(18) . .
Na1 Cd2 O8 C26 -82.9(2) 2_656 .
O11 Cd2 O8 Cd3 -137.34(10) 2_756 .
O7 Cd2 O8 Cd3 110.28(14) . .
O5 Cd2 O8 Cd3 46.06(17) . .
O3 Cd2 O8 Cd3 -46.73(11) 2_656 .
O6 Cd2 O8 Cd3 127.05(11) . .
O4 Cd2 O8 Cd3 -0.15(8) 2_656 .
C24 Cd2 O8 Cd3 91.38(17) . .
C26 Cd2 O8 Cd3 111.8(2) . .
Na1 Cd2 O8 Cd3 -33.01(16) . .
Na1 Cd2 O8 Cd3 28.88(10) 2_656 .
O10 C27 O9 Cd3 -159.7(4) . .
C28 C27 O9 Cd3 20.7(6) . .
O2 Cd3 O9 C27 -99.8(5) 2_656 .
N8 Cd3 O9 C27 126.8(4) 2 .
N5 Cd3 O9 C27 25.3(4) 2_655 .
O8 Cd3 O9 C27 -66.5(4) . .
O4 Cd3 O9 C27 -146.7(4) 2_656 .
O12 C25 O11 Cd2 9.2(5) . 2_756
C32 C25 O11 Cd2 -171.5(2) . 2_756
O11 C25 O12 Na1 31.9(8) . 2_756
C32 C25 O12 Na1 -147.3(4) . 2_756
Na1 O3WA O3W O3WB 85(5) 2_656 .
O3WB O3WA O3W Na1 -85(5) . 2_656
O3W O3WA O3WB O3WC -120(7) . .
Na1 O3WA O3WB O3WC 157(6) 2_656 .
Na1 O3WA O3WB O3W -83(6) 2_656 .
O3W O3WA O3WB Na1 83(6) . 2_656
Na1 O3W O3WB O3WA 90(6) 2_656 .
O3WA O3W O3WB O3WC 103(7) . .
Na1 O3W O3WB O3WC -167(5) 2_656 .
O3WA O3W O3WB Na1 -90(6) . 2_656
